data_7226712
loop_
_publ_author_name
'Ptak, Maciej'
'M\;aczka, Miros\/law'
'G\;agor, Anna'
'Sieradzki, Adam'
'Bondzior, Bartosz'
'Dere\'n, Przemys\/law'
'Pawlus, S.'

_publ_section_title
;
 Phase transitions and chromium(iii) luminescence in perovskite-type
 [C2H5NH3][Na0.5CrxAl0.5-x(HCOO)3] (x = 0, 0.025, 0.5), correlated with
 structural, dielectric and phonon properties.
;
_journal_issue 42
_journal_name_full 'Physical chemistry chemical physics : PCCP'
_journal_page_first 29629
_journal_page_last 29640
_journal_paper_doi 10.1039/c6cp05151k
_journal_volume 18
_journal_year 2016
_chemical_formula_sum 'C10 H22 Cr N2 Na O12'
_chemical_formula_weight 437.28
_space_group_crystal_system monoclinic
_space_group_IT_number 14
_space_group_name_Hall '-P 2yn'
_space_group_name_H-M_alt 'P 1 21/n 1'
_symmetry_space_group_name_Hall '-P 2yn'
_symmetry_space_group_name_H-M 'P 1 21/n 1'
_atom_sites_solution_hydrogens geom
_audit_creation_method SHELXL-2014/7
_audit_update_record
;
2016-07-22 deposited with the CCDC.
2016-10-03 downloaded from the CCDC.
;
_cell_angle_alpha 90
_cell_angle_beta 91.062(8)
_cell_angle_gamma 90
_cell_formula_units_Z 2
_cell_length_a 8.1066(6)
_cell_length_b 9.3455(11)
_cell_length_c 12.1283(13)
_cell_measurement_reflns_used 1940
_cell_measurement_temperature 400(2)
_cell_measurement_theta_max 27.3610
_cell_measurement_theta_min 2.8180
_cell_volume 918.68(16)
_computing_cell_refinement
;
CrysAlisPro, Agilent Technologies,
Version 1.171.37.35h (release 09-02-2015 CrysAlis171 .NET)
(compiled Feb  9 2015,16:26:32)
;
_computing_data_collection
;
CrysAlisPro, Agilent Technologies,
Version 1.171.37.35h (release 09-02-2015 CrysAlis171 .NET)
(compiled Feb  9 2015,16:26:32)
;
_computing_data_reduction
;
CrysAlisPro, Agilent Technologies,
Version 1.171.37.35h (release 09-02-2015 CrysAlis171 .NET)
(compiled Feb  9 2015,16:26:32)
;
_computing_structure_refinement 'SHELXL-2014/7 (Sheldrick, 2014)'
_diffrn_ambient_temperature 400(2)
_diffrn_detector 'CCD plate'
_diffrn_detector_area_resol_mean 8.4350
_diffrn_detector_type 'Sapphire1, long nozzle'
_diffrn_measured_fraction_theta_full 0.999
_diffrn_measured_fraction_theta_max 0.999
_diffrn_measurement_device 'four-circle diffractometer'
_diffrn_measurement_device_type 'Xcalibur, Sapphire1, long nozzle'
_diffrn_radiation_monochromator graphite
_diffrn_radiation_type MoK\a
_diffrn_radiation_wavelength 0.71073
_diffrn_reflns_av_R_equivalents 0.0305
_diffrn_reflns_av_unetI/netI 0.0377
_diffrn_reflns_Laue_measured_fraction_full 0.999
_diffrn_reflns_Laue_measured_fraction_max 0.999
_diffrn_reflns_limit_h_max 9
_diffrn_reflns_limit_h_min -9
_diffrn_reflns_limit_k_max 11
_diffrn_reflns_limit_k_min -11
_diffrn_reflns_limit_l_max 14
_diffrn_reflns_limit_l_min -12
_diffrn_reflns_number 6993
_diffrn_reflns_point_group_measured_fraction_full 0.999
_diffrn_reflns_point_group_measured_fraction_max 0.999
_diffrn_reflns_theta_full 25.681
_diffrn_reflns_theta_max 25.681
_diffrn_reflns_theta_min 2.752
_exptl_absorpt_coefficient_mu 0.708
_exptl_absorpt_correction_T_max 1.00000
_exptl_absorpt_correction_T_min 0.97633
_exptl_absorpt_correction_type multi-scan
_exptl_absorpt_process_details
;
CrysAlisPro, Agilent Technologies,
Version 1.171.37.35h (release 09-02-2015 CrysAlis171 .NET)
(compiled Feb  9 2015,16:26:32)
Empirical absorption correction using spherical harmonics,
 implemented in SCALE3 ABSPACK scaling algorithm.
;
_exptl_crystal_colour 'dark blue'
_exptl_crystal_density_diffrn 1.581
_exptl_crystal_description cuboid
_exptl_crystal_F_000 454
_exptl_crystal_size_max 0.2
_exptl_crystal_size_mid 0.08
_exptl_crystal_size_min 0.07
_refine_diff_density_max 0.253
_refine_diff_density_min -0.306
_refine_diff_density_rms 0.052
_refine_ls_extinction_method none
_refine_ls_goodness_of_fit_ref 1.056
_refine_ls_hydrogen_treatment constr
_refine_ls_matrix_type full
_refine_ls_number_parameters 149
_refine_ls_number_reflns 1732
_refine_ls_number_restraints 42
_refine_ls_restrained_S_all 1.063
_refine_ls_R_factor_all 0.0622
_refine_ls_R_factor_gt 0.0407
_refine_ls_shift/su_max 0.018
_refine_ls_shift/su_mean 0.001
_refine_ls_structure_factor_coef Fsqd
_refine_ls_weighting_details 'w=1/[\s^2^(Fo^2^)+(0.0500P)^2^+0.2200P] where P=(Fo^2^+2Fc^2^)/3'
_refine_ls_weighting_scheme calc
_refine_ls_wR_factor_gt 0.0954
_refine_ls_wR_factor_ref 0.1039
_reflns_Friedel_coverage 0.000
_reflns_number_gt 1307
_reflns_number_total 1732
_reflns_threshold_expression 'I > 2\s(I)'
_cod_data_source_file c6cp05151k2.cif
_cod_data_source_block 400K
_cod_depositor_comments 'Adding full bibliography for 7226709--7226712.cif.'
_cod_database_code 7226712
_shelx_shelxl_version_number 2014/7
_shelx_space_group_comment
;
The symmetry employed for this shelxl refinement is uniquely defined
by the following loop, which should always be used as a source of
symmetry information in preference to the above space-group names.
They are only intended as comments.
;

loop_
_space_group_symop_operation_xyz
'x, y, z'
'-x+1/2, y+1/2, -z+1/2'
'-x, -y, -z'
'x-1/2, -y-1/2, z-1/2'

loop_
_atom_site_label
_atom_site_type_symbol
_atom_site_fract_x
_atom_site_fract_y
_atom_site_fract_z
_atom_site_U_iso_or_equiv
_atom_site_adp_type
_atom_site_occupancy
_atom_site_site_symmetry_order
_atom_site_calc_flag
_atom_site_refinement_flags_posn
_atom_site_refinement_flags_adp
_atom_site_refinement_flags_occupancy
_atom_site_disorder_assembly
_atom_site_disorder_group
Cr1 Cr 0.0000 0.0000 0.5000 0.0334(2) Uani 1 2 d S . P . .
Na1 Na 0.0000 0.0000 0.0000 0.0420(4) Uani 1 2 d S . P . .
O1 O 0.1183(2) 0.0234(2) 0.36009(15) 0.0425(5) Uani 1 1 d . . . . .
O2 O 0.1963(2) -0.0972(2) 0.56465(16) 0.0452(5) Uani 1 1 d . . . . .
O3 O 0.0876(2) 0.1848(2) 0.55538(16) 0.0433(5) Uani 1 1 d . . . . .
O4 O 0.1376(2) 0.0344(2) 0.17864(17) 0.0525(6) Uani 1 1 d . . . . .
O5 O 0.3896(2) -0.2648(2) 0.57577(18) 0.0590(6) Uani 1 1 d . . . . .
O6 O 0.2639(3) 0.3642(3) 0.5598(2) 0.0770(8) Uani 1 1 d . . . . .
C1 C 0.0615(3) 0.0098(3) 0.2625(2) 0.0411(7) Uani 1 1 d . . . . .
H1 H -0.0469 -0.0215 0.2542 0.049 Uiso 1 1 calc R U . . .
C2 C 0.2184(4) 0.2492(4) 0.5253(3) 0.0547(9) Uani 1 1 d . . . . .
H2 H 0.2831 0.2043 0.4730 0.066 Uiso 1 1 calc R U . . .
C3 C 0.2692(3) -0.2073(4) 0.5317(3) 0.0522(8) Uani 1 1 d . . . . .
H3 H 0.2278 -0.2496 0.4675 0.063 Uiso 1 1 calc R U . . .
C4 C 0.5315(12) -0.0282(8) 0.2838(8) 0.067(3) Uani 0.432(9) 1 d D U P A 1
H4A H 0.4703 -0.0553 0.3486 0.080 Uiso 0.432(9) 1 calc R U P A 1
H4B H 0.6478 -0.0250 0.3041 0.080 Uiso 0.432(9) 1 calc R U P A 1
C5 C 0.5037(16) -0.1368(10) 0.1944(10) 0.102(5) Uani 0.432(9) 1 d D U P A 1
H5A H 0.4758 -0.2272 0.2267 0.153 Uiso 0.432(9) 1 calc R U P A 1
H5B H 0.6025 -0.1470 0.1526 0.153 Uiso 0.432(9) 1 calc R U P A 1
H5C H 0.4152 -0.1057 0.1465 0.153 Uiso 0.432(9) 1 calc R U P A 1
N2 N 0.477(4) 0.1127(10) 0.2457(13) 0.056(5) Uani 0.432(9) 1 d D U P A 1
H2A H 0.3678 0.1147 0.2410 0.085 Uiso 0.432(9) 1 calc R U P A 1
H2B H 0.5191 0.1300 0.1796 0.085 Uiso 0.432(9) 1 calc R U P A 1
H2C H 0.5126 0.1791 0.2932 0.085 Uiso 0.432(9) 1 calc R U P A 1
C6 C 0.5499(10) -0.0230(7) 0.2044(7) 0.078(3) Uani 0.568(9) 1 d D U P A 2
H6A H 0.6693 -0.0166 0.2034 0.094 Uiso 0.568(9) 1 calc R U P A 2
H6B H 0.5116 -0.0570 0.1328 0.094 Uiso 0.568(9) 1 calc R U P A 2
C7 C 0.4991(10) -0.1263(8) 0.2921(8) 0.098(3) Uani 0.568(9) 1 d D U P A 2
H7A H 0.4093 -0.0866 0.3324 0.146 Uiso 0.568(9) 1 calc R U P A 2
H7B H 0.5908 -0.1438 0.3415 0.146 Uiso 0.568(9) 1 calc R U P A 2
H7C H 0.4649 -0.2147 0.2584 0.146 Uiso 0.568(9) 1 calc R U P A 2
N1 N 0.480(3) 0.1181(8) 0.2258(11) 0.058(4) Uani 0.568(9) 1 d D U P A 2
H1A H 0.3705 0.1120 0.2263 0.087 Uiso 0.568(9) 1 calc R U P A 2
H1B H 0.5102 0.1785 0.1731 0.087 Uiso 0.568(9) 1 calc R U P A 2
H1C H 0.5169 0.1498 0.2909 0.087 Uiso 0.568(9) 1 calc R U P A 2

loop_
_atom_site_aniso_label
_atom_site_aniso_U_11
_atom_site_aniso_U_22
_atom_site_aniso_U_33
_atom_site_aniso_U_23
_atom_site_aniso_U_13
_atom_site_aniso_U_12
Cr1 0.0242(3) 0.0458(4) 0.0301(4) -0.0025(3) 0.0001(2) 0.0004(3)
Na1 0.0378(8) 0.0511(10) 0.0368(9) -0.0004(8) -0.0025(6) 0.0056(7)
O1 0.0318(10) 0.0634(15) 0.0323(11) -0.0034(9) 0.0009(8) -0.0028(8)
O2 0.0331(10) 0.0582(14) 0.0440(12) -0.0059(10) -0.0042(8) 0.0097(9)
O3 0.0332(10) 0.0513(12) 0.0456(12) -0.0069(10) 0.0054(8) -0.0062(9)
O4 0.0451(12) 0.0802(17) 0.0324(12) 0.0023(10) 0.0029(9) -0.0024(10)
O5 0.0438(12) 0.0680(16) 0.0648(16) -0.0010(12) -0.0095(11) 0.0180(11)
O6 0.0707(16) 0.0757(19) 0.0847(19) -0.0120(15) 0.0055(14) -0.0348(14)
C1 0.0289(13) 0.0548(19) 0.0395(17) -0.0017(15) -0.0019(12) -0.0024(12)
C2 0.0415(17) 0.068(2) 0.055(2) -0.0120(18) 0.0034(14) -0.0132(16)
C3 0.0372(16) 0.070(2) 0.049(2) -0.0085(17) -0.0044(14) 0.0060(16)
C4 0.049(4) 0.068(6) 0.082(6) 0.006(5) -0.015(4) -0.001(4)
C5 0.114(8) 0.066(7) 0.128(10) -0.034(7) 0.023(7) -0.015(6)
N2 0.050(8) 0.064(9) 0.055(7) -0.002(5) 0.015(6) -0.015(6)
C6 0.063(4) 0.081(5) 0.090(5) -0.002(4) 0.012(4) 0.001(3)
C7 0.080(5) 0.077(6) 0.135(8) 0.029(6) -0.011(5) 0.005(5)
N1 0.055(7) 0.056(6) 0.064(6) 0.009(4) -0.002(5) -0.009(4)

loop_
_atom_type_symbol
_atom_type_description
_atom_type_scat_dispersion_real
_atom_type_scat_dispersion_imag
_atom_type_scat_source
C C 0.0033 0.0016 'International Tables Vol C Tables 4.2.6.8 and 6.1.1.4'
H H 0.0000 0.0000 'International Tables Vol C Tables 4.2.6.8 and 6.1.1.4'
N N 0.0061 0.0033 'International Tables Vol C Tables 4.2.6.8 and 6.1.1.4'
O O 0.0106 0.0060 'International Tables Vol C Tables 4.2.6.8 and 6.1.1.4'
Na Na 0.0362 0.0249 'International Tables Vol C Tables 4.2.6.8 and 6.1.1.4'
Cr Cr 0.3209 0.6236 'International Tables Vol C Tables 4.2.6.8 and 6.1.1.4'

loop_
_geom_angle_atom_site_label_1
_geom_angle_atom_site_label_2
_geom_angle_atom_site_label_3
_geom_angle
_geom_angle_site_symmetry_1
_geom_angle_site_symmetry_3
O1 Cr1 O1 180.0 . 3_556
O1 Cr1 O3 91.02(8) . .
O1 Cr1 O3 88.98(8) 3_556 .
O1 Cr1 O3 88.98(8) . 3_556
O1 Cr1 O3 91.02(8) 3_556 3_556
O3 Cr1 O3 180.0 . 3_556
O1 Cr1 O2 89.52(8) . .
O1 Cr1 O2 90.48(8) 3_556 .
O3 Cr1 O2 89.15(8) . .
O3 Cr1 O2 90.85(8) 3_556 .
O1 Cr1 O2 90.48(8) . 3_556
O1 Cr1 O2 89.52(8) 3_556 3_556
O3 Cr1 O2 90.85(8) . 3_556
O3 Cr1 O2 89.15(8) 3_556 3_556
O2 Cr1 O2 180.00(6) . 3_556
O6 Na1 O6 180.00(13) 4_565 2_545
O6 Na1 O4 90.92(8) 4_565 .
O6 Na1 O4 89.08(8) 2_545 .
O6 Na1 O4 89.08(8) 4_565 3
O6 Na1 O4 90.92(8) 2_545 3
O4 Na1 O4 180.0 . 3
O6 Na1 O5 86.61(8) 4_565 2
O6 Na1 O5 93.39(8) 2_545 2
O4 Na1 O5 92.80(7) . 2
O4 Na1 O5 87.20(7) 3 2
O6 Na1 O5 93.39(8) 4_565 4
O6 Na1 O5 86.61(8) 2_545 4
O4 Na1 O5 87.20(7) . 4
O4 Na1 O5 92.80(7) 3 4
O5 Na1 O5 180.00(10) 2 4
C1 O1 Cr1 128.07(17) . .
C3 O2 Cr1 128.95(19) . .
C2 O3 Cr1 127.4(2) . .
C1 O4 Na1 119.06(18) . .
C3 O5 Na1 120.1(2) . 2_545
C2 O6 Na1 126.9(2) . 2
O4 C1 O1 125.3(3) . .
O4 C1 H1 117.3 . .
O1 C1 H1 117.3 . .
O6 C2 O3 124.7(3) . .
O6 C2 H2 117.7 . .
O3 C2 H2 117.7 . .
O5 C3 O2 126.5(3) . .
O5 C3 H3 116.8 . .
O2 C3 H3 116.8 . .
N2 C4 C5 109.9(4) . .
N2 C4 H4A 109.7 . .
C5 C4 H4A 109.7 . .
N2 C4 H4B 109.7 . .
C5 C4 H4B 109.7 . .
H4A C4 H4B 108.2 . .
C4 C5 H5A 109.5 . .
C4 C5 H5B 109.5 . .
H5A C5 H5B 109.5 . .
C4 C5 H5C 109.5 . .
H5A C5 H5C 109.5 . .
H5B C5 H5C 109.5 . .
C4 N2 H2A 109.5 . .
C4 N2 H2B 109.5 . .
H2A N2 H2B 109.5 . .
C4 N2 H2C 109.5 . .
H2A N2 H2C 109.5 . .
H2B N2 H2C 109.5 . .
N1 C6 C7 110.1(3) . .
N1 C6 H6A 109.6 . .
C7 C6 H6A 109.6 . .
N1 C6 H6B 109.6 . .
C7 C6 H6B 109.6 . .
H6A C6 H6B 108.2 . .
C6 C7 H7A 109.5 . .
C6 C7 H7B 109.5 . .
H7A C7 H7B 109.5 . .
C6 C7 H7C 109.5 . .
H7A C7 H7C 109.5 . .
H7B C7 H7C 109.5 . .
C6 N1 H1A 109.5 . .
C6 N1 H1B 109.5 . .
H1A N1 H1B 109.5 . .
C6 N1 H1C 109.5 . .
H1A N1 H1C 109.5 . .
H1B N1 H1C 109.5 . .

loop_
_geom_bond_atom_site_label_1
_geom_bond_atom_site_label_2
_geom_bond_distance
_geom_bond_site_symmetry_2
Cr1 O1 1.9766(18) .
Cr1 O1 1.9767(18) 3_556
Cr1 O3 1.9805(19) .
Cr1 O3 1.9805(19) 3_556
Cr1 O2 1.9818(18) .
Cr1 O2 1.9818(18) 3_556
Na1 O6 2.419(2) 4_565
Na1 O6 2.419(2) 2_545
Na1 O4 2.439(2) .
Na1 O4 2.439(2) 3
Na1 O5 2.551(2) 2
Na1 O5 2.551(2) 4
O1 C1 1.268(3) .
O2 C3 1.256(4) .
O3 C2 1.278(3) .
O4 C1 1.221(3) .
O5 C3 1.228(3) .
O5 Na1 2.551(2) 2_545
O6 C2 1.209(4) .
O6 Na1 2.419(2) 2
C1 H1 0.9300 .
C2 H2 0.9300 .
C3 H3 0.9300 .
C4 N2 1.4601(11) .
C4 C5 1.4995(11) .
C4 H4A 0.9700 .
C4 H4B 0.9700 .
C5 H5A 0.9600 .
C5 H5B 0.9600 .
C5 H5C 0.9600 .
N2 H2A 0.8900 .
N2 H2B 0.8900 .
N2 H2C 0.8900 .
C6 N1 1.4602(11) .
C6 C7 1.4993(10) .
C6 H6A 0.9700 .
C6 H6B 0.9700 .
C7 H7A 0.9600 .
C7 H7B 0.9600 .
C7 H7C 0.9600 .
N1 H1A 0.8900 .
N1 H1B 0.8900 .
N1 H1C 0.8900 .

loop_
_geom_hbond_atom_site_label_D
_geom_hbond_atom_site_label_H
_geom_hbond_atom_site_label_A
_geom_hbond_distance_DH
_geom_hbond_distance_HA
_geom_hbond_distance_DA
_geom_hbond_angle_DHA
_geom_hbond_site_symmetry_A
C4 H4B O2 0.97 2.32 3.077(8) 134.8 3_656
N2 H2A O4 0.89 2.14 2.95(3) 151.6 .
N2 H2B O3 0.89 2.37 3.128(17) 143.5 4_665
N2 H2B O6 0.89 2.48 3.27(2) 148.4 4_665
N2 H2C O5 0.89 1.94 2.79(2) 160.2 3_656
N1 H1A O4 0.89 2.09 2.93(3) 156.2 .
N1 H1B O3 0.89 2.02 2.914(13) 177.9 4_665
N1 H1B O6 0.89 2.53 3.090(19) 121.8 4_665
N1 H1C O5 0.89 2.07 2.949(17) 167.5 3_656
